data_4034081
loop_
_publ_author_name
'Ramesh, Perla'
'Satyanarayana, Gedu'

_publ_section_title
;
 Palladium-Catalyzed Aerobic Oxidative Coupling of
 <i>ortho</i>-(Alkynyl)styrenes with Allylic Alcohols via
 6-<i>endo-dig</i> Cyclization: Regioselective Construction of
 Polysubstituted Naphthalenes.
;
_journal_issue 20
_journal_name_full 'The Journal of organic chemistry'
_journal_page_first 12856
_journal_page_last 12870
_journal_paper_doi 10.1021/acs.joc.9b01240
_journal_volume 84
_journal_year 2019
_chemical_formula_moiety 'C33 H28 O3'
_chemical_formula_sum 'C33 H28 O3'
_chemical_formula_weight 472.59
_space_group_crystal_system monoclinic
_space_group_IT_number 14
_space_group_name_Hall '-P 2yn'
_space_group_name_H-M_alt 'P 1 21/n 1'
_symmetry_Int_Tables_number 14
_atom_sites_solution_primary iterative
_audit_creation_date 2018-06-26
_audit_creation_method
;
Olex2 1.2
(compiled 2017.08.10 svn.r3458 for OlexSys, GUI svn.r5381)
;
_cell_angle_alpha 90
_cell_angle_beta 104.8742(18)
_cell_angle_gamma 90
_cell_formula_units_Z 4
_cell_length_a 10.19794(19)
_cell_length_b 17.6415(3)
_cell_length_c 14.5974(3)
_cell_measurement_reflns_used 3616
_cell_measurement_temperature 293
_cell_measurement_theta_max 69.8020
_cell_measurement_theta_min 4.0110
_cell_volume 2538.18(9)
_computing_cell_refinement 'CrysAlisPro 1.171.39.46e (Rigaku OD, 2018)'
_computing_data_collection 'CrysAlisPro 1.171.39.46e (Rigaku OD, 2018)'
_computing_data_reduction 'CrysAlisPro 1.171.39.46e (Rigaku OD, 2018)'
_computing_molecular_graphics 'Olex2 (Dolomanov et al., 2009)'
_computing_publication_material 'Olex2 (Dolomanov et al., 2009)'
_computing_structure_refinement 'olex2.refine (Bourhis et al., 2015)'
_computing_structure_solution 'olex2.solve (Bourhis et al., 2015)'
_diffrn_ambient_temperature 293
_diffrn_detector 'CCD plate'
_diffrn_detector_area_resol_mean 16.1293
_diffrn_detector_type Eos
_diffrn_measured_fraction_theta_full 0.9805
_diffrn_measured_fraction_theta_max 0.9805
_diffrn_measurement_details
;
List of Runs (angles in degrees, time in seconds):

  # Type    Start    End  Width  t~exp~   \w     \q     \k     \f   Frames
--------------------------------------------------------------------------
  1  \w     11.00  64.00   1.00    1.00    --    0.00  57.00  90.00   53
  2  \w    -20.00   7.00   1.00    1.00    --    0.00  57.00  90.00   27
  3  \w     13.00  40.00   1.00    1.00    --    0.00  38.00-120.00   27
  4  \w     -9.00  62.00   1.00    1.51    --   54.00 -57.00-180.00   71
  5  \w     40.00  96.00   1.00    1.51    --   54.00  57.00 150.00   56
  6  \w     47.00  91.00   1.00    1.51    --   54.00-125.00   0.00   44
  7  \w      0.00  81.00   1.00    1.51    --   54.00 -38.00   0.00   81
  8  \w     57.00 106.00   1.00    1.51    --   54.00  57.00   0.00   49
  9  \w     58.00 100.00   1.00    1.51    --  108.00 178.00   0.00   42
 10  \w    132.00 170.00   1.00    1.51    --  108.00  77.00 -30.00   38
 11  \w     37.00  81.00   1.00    1.51    --  108.00 -77.00-120.00   44
 12  \w     37.00 108.00   1.00    1.51    --  108.00-111.00 -30.00   71
 13  \w     38.00 132.00   1.00    1.51    --  108.00 -38.00 -30.00   94
 14  \w     75.00 100.00   1.00    1.51    --  108.00  25.00 150.00   25
 15  \w    142.00 178.00   1.00    1.51    --  108.00  25.00 150.00   36
 16  \w     98.00 135.00   1.00    1.51    --  108.00 -77.00-120.00   37
 17  \w     38.00 109.00   1.00    1.51    --  108.00-111.00-150.00   71
 18  \w    115.00 167.00   1.00    1.51    --  108.00  63.00 -60.00   52
;
_diffrn_measurement_device 'four-circle diffractometer'
_diffrn_measurement_device_type 'SuperNova, Dual, Cu at home/near, Eos'
_diffrn_measurement_method '\w scans'
_diffrn_orient_matrix_type 'CrysAlisPro convention (1999,Acta A55,543-557)'
_diffrn_orient_matrix_UB_11 -0.0710187000
_diffrn_orient_matrix_UB_12 -0.0218602000
_diffrn_orient_matrix_UB_13 -0.1030106000
_diffrn_orient_matrix_UB_21 -0.0281784000
_diffrn_orient_matrix_UB_22 0.0843405000
_diffrn_orient_matrix_UB_23 -0.0248329000
_diffrn_orient_matrix_UB_31 0.1363159000
_diffrn_orient_matrix_UB_32 0.0059278000
_diffrn_orient_matrix_UB_33 -0.0265602000
_diffrn_radiation_monochromator mirror
_diffrn_radiation_probe x-ray
_diffrn_radiation_type 'Cu K\a'
_diffrn_radiation_wavelength 1.54184
_diffrn_reflns_av_R_equivalents 0.0221
_diffrn_reflns_av_unetI/netI 0.0311
_diffrn_reflns_limit_h_max 12
_diffrn_reflns_limit_h_min -7
_diffrn_reflns_limit_k_max 20
_diffrn_reflns_limit_k_min -21
_diffrn_reflns_limit_l_max 15
_diffrn_reflns_limit_l_min -17
_diffrn_reflns_number 9569
_diffrn_reflns_theta_full 69.9863
_diffrn_reflns_theta_max 69.99
_diffrn_reflns_theta_min 4.01
_diffrn_source 'micro-focus sealed X-ray tube'
_diffrn_source_type 'SuperNova (Cu) X-ray Source'
_exptl_absorpt_coefficient_mu 0.614
_exptl_absorpt_correction_T_max 1.00000
_exptl_absorpt_correction_T_min 0.83900
_exptl_absorpt_correction_type multi-scan
_exptl_absorpt_process_details
;
CrysAlisPro 1.171.39.46e (Rigaku Oxford Diffraction, 2018)
Empirical absorption correction using spherical harmonics,
 implemented in SCALE3 ABSPACK scaling algorithm.
;
_exptl_crystal_colour 'metallic light colourless'
_exptl_crystal_colour_lustre metallic
_exptl_crystal_colour_modifier light
_exptl_crystal_colour_primary colourless
_exptl_crystal_density_diffrn 1.2366
_exptl_crystal_description block
_exptl_crystal_F_000 1003.0469
_exptl_crystal_size_max 0.08
_exptl_crystal_size_mid 0.07
_exptl_crystal_size_min 0.06
_refine_diff_density_max 0.1667
_refine_diff_density_min -0.2343
_refine_diff_density_rms 0.0538
_refine_ls_d_res_high 0.8205
_refine_ls_d_res_low 11.0182
_refine_ls_goodness_of_fit_ref 1.0894
_refine_ls_hydrogen_treatment constr
_refine_ls_matrix_type full
_refine_ls_number_constraints 50
_refine_ls_number_parameters 327
_refine_ls_number_reflns 4725
_refine_ls_number_restraints 0
_refine_ls_restrained_S_all 1.0894
_refine_ls_R_factor_all 0.0607
_refine_ls_R_factor_gt 0.0447
_refine_ls_shift/su_max 0.0000
_refine_ls_shift/su_mean 0.0000
_refine_ls_structure_factor_coef Fsqd
_refine_ls_weighting_details 'w=1/[\s^2^(Fo^2^)+(0.0620P)^2^+0.1150P] where P=(Fo^2^+2Fc^2^)/3'
_refine_ls_weighting_scheme calc
_refine_ls_wR_factor_gt 0.1139
_refine_ls_wR_factor_ref 0.1310
_reflns_Friedel_coverage 0.0
_reflns_limit_h_max 8
_reflns_limit_h_min -12
_reflns_limit_k_max 21
_reflns_limit_k_min 0
_reflns_limit_l_max 17
_reflns_limit_l_min -8
_reflns_number_gt 3544
_reflns_number_total 4725
_reflns_threshold_expression I>=2u(I)
_cod_data_source_file jo9b01240_si_002.cif
_cod_data_source_block exp_8735
_cod_original_cell_volume 2538.17(8)
_cod_original_sg_symbol_Hall '-P 2ybc (x-z,y,z)'
_cod_database_code 4034081
_chemical_oxdiff_formula 'C33 H28 O3'
_reflns_odcompleteness_completeness 100.00
_reflns_odcompleteness_iscentric 1
_reflns_odcompleteness_theta 66.97
_olex2_refinement_description
;
1. Fixed Uiso
 At 1.2 times of:
  All C(H) groups, All C(H,H) groups
 At 1.5 times of:
  All C(H,H,H) groups
2.a Secondary CH2 refined with riding coordinates:
 C23(H23a,H23b), C24(H24a,H24b)
2.b Aromatic/amide H refined with riding coordinates:
 C28(H28), C27(H27), C31(H31), C3(H3), C15(H15), C14(H14), C13(H13), C12(H12),
 C18(H18), C19(H19), C20(H20), C21(H21), C22(H22), C6(H6), C7(H7), C8(H8),
 C9(H9), C10(H10)
2.c Idealised Me refined as rotating group:
 C32(H32a,H32b,H32c), C33(H33a,H33b,H33c)
;
_olex2_submission_special_instructions 'No special instructions were received'
_oxdiff_exptl_absorpt_empirical_details
;
Empirical correction (ABSPACK) includes:
- Absorption correction using spherical harmonics
- Frame scaling
;
_oxdiff_exptl_absorpt_empirical_full_max 1.322
_oxdiff_exptl_absorpt_empirical_full_min 0.802

loop_
_space_group_symop_id
_space_group_symop_operation_xyz
1 x,y,z
2 -x+1/2,y+1/2,-z+1/2
3 -x,-y,-z
4 x-1/2,-y-1/2,z-1/2

loop_
_atom_site_label
_atom_site_type_symbol
_atom_site_fract_x
_atom_site_fract_y
_atom_site_fract_z
_atom_site_U_iso_or_equiv
_atom_site_adp_type
_atom_site_occupancy
_atom_site_refinement_flags_posn
O2 O 0.15240(12) 0.33462(7) 0.92392(8) 0.0548(3) Uani 1.000000 .
O1 O 0.36236(13) 0.52441(8) 0.73868(8) 0.0580(3) Uani 1.000000 .
C5 C 0.26631(15) 0.56904(9) 0.12763(10) 0.0409(4) Uani 1.000000 .
C16 C 0.31303(16) 0.58992(9) 0.39660(10) 0.0410(3) Uani 1.000000 .
C31 C 0.23026(15) 0.40540(10) 0.80485(11) 0.0431(4) Uani 1.000000 .
O3 O 0.01324(16) 0.24391(9) 0.80156(10) 0.0766(5) Uani 1.000000 .
C26 C 0.23382(17) 0.41232(10) 0.70963(11) 0.0472(4) Uani 1.000000 .
C4 C 0.26488(15) 0.55355(9) 0.22813(10) 0.0414(4) Uani 1.000000 .
C25 C 0.31408(16) 0.47445(10) 0.68244(11) 0.0458(4) Uani 1.000000 .
C30 C 0.15804(16) 0.34846(10) 0.83306(11) 0.0443(4) Uani 1.000000 .
C2 C 0.18217(15) 0.47694(9) 0.34086(11) 0.0422(4) Uani 1.000000 .
C1 C 0.23740(15) 0.52587(9) 0.41451(10) 0.0411(4) Uani 1.000000 .
C17 C 0.10765(16) 0.40682(10) 0.35420(11) 0.0446(4) Uani 1.000000 .
C3 C 0.19448(16) 0.49277(10) 0.24841(11) 0.0452(4) Uani 1.000000 .
C23 C 0.21414(16) 0.51412(10) 0.51189(10) 0.0447(4) Uani 1.000000 .
C15 C 0.37398(17) 0.64280(10) 0.46880(11) 0.0492(4) Uani 1.000000 .
C14 C 0.44851(19) 0.70249(11) 0.45135(13) 0.0555(4) Uani 1.000000 .
C10 C 0.38075(16) 0.56147(11) 0.09469(11) 0.0487(4) Uani 1.000000 .
C11 C 0.33008(16) 0.60305(9) 0.30377(10) 0.0417(4) Uani 1.000000 .
C24 C 0.33502(16) 0.47676(11) 0.58294(11) 0.0489(4) Uani 1.000000 .
C29 C 0.08174(19) 0.29744(11) 0.76602(13) 0.0562(5) Uani 1.000000 .
C9 C 0.37601(18) 0.57523(11) 0.00079(12) 0.0551(5) Uani 1.000000 .
C22 C 0.17605(19) 0.34417(11) 0.40051(12) 0.0546(4) Uani 1.000000 .
C12 C 0.40804(19) 0.66560(10) 0.28894(12) 0.0535(4) Uani 1.000000 .
C6 C 0.14668(18) 0.59016(12) 0.06355(12) 0.0590(5) Uani 1.000000 .
C8 C 0.2570(2) 0.59624(11) -0.06192(12) 0.0570(5) Uani 1.000000 .
C28 C 0.0837(2) 0.30462(13) 0.67224(14) 0.0722(6) Uani 1.000000 .
C27 C 0.1606(2) 0.36095(12) 0.64502(13) 0.0669(5) Uani 1.000000 .
C13 C 0.4672(2) 0.71367(11) 0.36062(13) 0.0598(5) Uani 1.000000 .
C21 C 0.1061(2) 0.27969(11) 0.41424(14) 0.0647(5) Uani 1.000000 .
C18 C -0.03248(18) 0.40241(11) 0.31868(13) 0.0556(4) Uani 1.000000 .
C19 C -0.1016(2) 0.33789(12) 0.33264(16) 0.0686(6) Uani 1.000000 .
C20 C -0.0327(2) 0.27696(12) 0.38082(15) 0.0703(6) Uani 1.000000 .
C32 C 0.2287(2) 0.38211(13) 0.99606(12) 0.0659(6) Uani 1.000000 .
C7 C 0.1423(2) 0.60365(13) -0.03049(13) 0.0655(5) Uani 1.000000 .
C33 C -0.0716(3) 0.19313(16) 0.73599(18) 0.0962(9) Uani 1.000000 .
H28 H 0.0332(2) 0.27153(13) 0.62715(14) 0.0867(7) Uiso 1.000000 R
H27 H 0.1629(2) 0.36423(12) 0.58186(13) 0.0803(7) Uiso 1.000000 R
H31 H 0.27757(15) 0.43994(10) 0.84932(11) 0.0517(4) Uiso 1.000000 R
H3 H 0.15277(16) 0.46035(10) 0.19933(11) 0.0543(5) Uiso 1.000000 R
H15 H 0.36249(17) 0.63633(10) 0.52949(11) 0.0590(5) Uiso 1.000000 R
H14 H 0.48723(19) 0.73602(11) 0.49993(13) 0.0667(5) Uiso 1.000000 R
H13 H 0.5199(2) 0.75386(11) 0.34932(13) 0.0717(6) Uiso 1.000000 R
H12 H 0.41940(19) 0.67428(10) 0.22860(12) 0.0642(5) Uiso 1.000000 R
H18 H -0.07984(18) 0.44312(11) 0.28537(13) 0.0667(5) Uiso 1.000000 R
H19 H -0.1953(2) 0.33565(12) 0.30928(16) 0.0823(7) Uiso 1.000000 R
H20 H -0.0799(2) 0.23395(12) 0.39079(15) 0.0844(7) Uiso 1.000000 R
H21 H 0.1529(2) 0.23824(11) 0.44606(14) 0.0776(6) Uiso 1.000000 R
H22 H 0.27006(19) 0.34548(11) 0.42261(12) 0.0655(5) Uiso 1.000000 R
H6 H 0.06803(18) 0.59536(12) 0.08408(12) 0.0708(6) Uiso 1.000000 R
H7 H 0.0610(2) 0.61781(13) -0.07255(13) 0.0785(7) Uiso 1.000000 R
H8 H 0.2543(2) 0.60537(11) -0.12513(12) 0.0684(6) Uiso 1.000000 R
H9 H 0.45437(18) 0.57018(11) -0.02012(12) 0.0661(5) Uiso 1.000000 R
H10 H 0.46219(16) 0.54691(11) 0.13623(11) 0.0584(5) Uiso 1.000000 R
H23a H 0.19590(16) 0.56282(10) 0.53689(10) 0.0536(5) Uiso 1.000000 R
H23b H 0.13441(16) 0.48262(10) 0.50588(10) 0.0536(5) Uiso 1.000000 R
H24a H 0.41712(16) 0.50490(11) 0.58402(11) 0.0587(5) Uiso 1.000000 R
H24b H 0.34667(16) 0.42551(11) 0.56228(11) 0.0587(5) Uiso 1.000000 R
H32a H 0.1974(11) 0.43342(19) 0.9845(6) 0.0988(8) Uiso 1.000000 GR
H32b H 0.2176(13) 0.3658(6) 1.05635(17) 0.0988(8) Uiso 1.000000 GR
H32c H 0.3228(3) 0.3795(7) 0.9964(7) 0.0988(8) Uiso 1.000000 GR
H33a H -0.1390(14) 0.22158(18) 0.6911(9) 0.1444(13) Uiso 1.000000 GR
H33b H -0.0174(4) 0.1649(9) 0.7030(11) 0.1444(13) Uiso 1.000000 GR
H33c H -0.1154(17) 0.1588(8) 0.7697(2) 0.1444(13) Uiso 1.000000 GR

loop_
_atom_site_aniso_label
_atom_site_aniso_U_11
_atom_site_aniso_U_22
_atom_site_aniso_U_33
_atom_site_aniso_U_12
_atom_site_aniso_U_13
_atom_site_aniso_U_23
O2 0.0665(7) 0.0639(8) 0.0368(6) -0.0123(6) 0.0185(5) 0.0026(6)
O1 0.0727(8) 0.0594(8) 0.0412(6) -0.0126(6) 0.0136(6) 0.0009(6)
C5 0.0491(8) 0.0424(8) 0.0313(7) 0.0000(7) 0.0106(6) -0.0001(7)
C16 0.0488(8) 0.0424(8) 0.0335(7) 0.0032(7) 0.0136(6) -0.0009(7)
C31 0.0470(8) 0.0462(9) 0.0364(8) 0.0011(7) 0.0112(6) -0.0005(7)
O3 0.0988(10) 0.0759(10) 0.0576(8) -0.0399(9) 0.0244(7) -0.0050(7)
C26 0.0579(9) 0.0490(10) 0.0365(8) 0.0003(8) 0.0154(7) 0.0022(7)
C4 0.0480(8) 0.0452(9) 0.0316(7) 0.0019(7) 0.0115(6) 0.0007(7)
C25 0.0497(8) 0.0514(10) 0.0359(8) 0.0041(7) 0.0101(7) 0.0064(8)
C30 0.0491(8) 0.0501(9) 0.0351(8) 0.0030(7) 0.0136(6) 0.0031(7)
C2 0.0472(8) 0.0447(9) 0.0366(8) 0.0013(7) 0.0143(6) 0.0012(7)
C1 0.0470(8) 0.0458(9) 0.0327(8) 0.0039(7) 0.0142(6) 0.0014(7)
C17 0.0563(9) 0.0447(9) 0.0367(8) -0.0026(7) 0.0188(7) -0.0023(7)
C3 0.0544(9) 0.0485(9) 0.0334(8) -0.0062(7) 0.0125(7) -0.0039(7)
C23 0.0512(8) 0.0513(10) 0.0345(8) 0.0011(7) 0.0164(7) 0.0020(7)
C15 0.0641(10) 0.0501(10) 0.0349(8) 0.0007(8) 0.0155(7) -0.0044(7)
C14 0.0717(11) 0.0477(10) 0.0472(10) -0.0059(9) 0.0151(8) -0.0120(8)
C10 0.0460(8) 0.0616(11) 0.0378(8) -0.0000(8) 0.0095(6) 0.0023(8)
C11 0.0514(8) 0.0417(8) 0.0333(8) 0.0025(7) 0.0130(6) 0.0006(7)
C24 0.0530(9) 0.0574(11) 0.0395(8) 0.0029(8) 0.0174(7) 0.0056(8)
C29 0.0673(11) 0.0542(11) 0.0485(10) -0.0120(9) 0.0174(8) -0.0001(9)
C9 0.0615(10) 0.0661(12) 0.0442(9) -0.0059(9) 0.0255(8) -0.0015(9)
C22 0.0674(11) 0.0488(10) 0.0473(10) 0.0007(8) 0.0143(8) -0.0018(8)
C12 0.0753(11) 0.0493(10) 0.0389(9) -0.0074(9) 0.0201(8) 0.0010(8)
C6 0.0540(10) 0.0791(14) 0.0450(9) 0.0166(9) 0.0148(8) 0.0075(9)
C8 0.0826(12) 0.0560(11) 0.0321(8) -0.0021(10) 0.0145(8) 0.0044(8)
C28 0.1032(16) 0.0688(13) 0.0445(10) -0.0306(12) 0.0188(10) -0.0130(10)
C27 0.0991(15) 0.0659(12) 0.0387(9) -0.0213(11) 0.0231(9) -0.0061(9)
C13 0.0812(13) 0.0466(10) 0.0548(11) -0.0148(9) 0.0235(9) -0.0047(9)
C21 0.1018(16) 0.0420(10) 0.0510(11) -0.0028(10) 0.0208(10) -0.0013(8)
C18 0.0559(10) 0.0559(11) 0.0579(11) -0.0003(8) 0.0199(8) -0.0003(9)
C19 0.0663(12) 0.0673(13) 0.0790(14) -0.0172(10) 0.0311(10) -0.0147(12)
C20 0.1037(17) 0.0511(11) 0.0673(13) -0.0254(11) 0.0423(12) -0.0109(10)
C32 0.0752(12) 0.0855(15) 0.0375(9) -0.0181(11) 0.0155(8) -0.0007(10)
C7 0.0700(12) 0.0781(14) 0.0418(10) 0.0171(11) 0.0026(8) 0.0119(10)
C33 0.1124(19) 0.0936(19) 0.0850(17) -0.0563(17) 0.0295(14) -0.0185(15)

loop_
_atom_type_symbol
_atom_type_scat_dispersion_real
_atom_type_scat_dispersion_imag
_atom_type_scat_Cromer_Mann_a1
_atom_type_scat_Cromer_Mann_a2
_atom_type_scat_Cromer_Mann_a3
_atom_type_scat_Cromer_Mann_a4
_atom_type_scat_Cromer_Mann_b1
_atom_type_scat_Cromer_Mann_b2
_atom_type_scat_Cromer_Mann_b3
_atom_type_scat_Cromer_Mann_b4
_atom_type_scat_Cromer_Mann_c
_atom_type_scat_source
_atom_type_scat_dispersion_source
H 0.00000 0.00000 0.49300 0.32291 0.14019 0.04081 10.51090 26.12570 3.14236 57.79970 0.0030380000826 'International Tables Volume C Table 6.1.1.4 (pp. 500-502)' 'Henke, Gullikson and Davis, At. Data and Nucl. Data Tables, 1993, 54, 2'
C 0.01920 0.00962 2.31000 1.02000 1.58860 0.86500 20.84390 10.20750 0.56870 51.65120 0.215599998832 'International Tables Volume C Table 6.1.1.4 (pp. 500-502)' 'Henke, Gullikson and Davis, At. Data and Nucl. Data Tables, 1993, 54, 2'
O 0.05239 0.03377 3.04850 2.28680 1.54630 0.86700 13.27710 5.70110 0.32390 32.90890 0.250800013542 'International Tables Volume C Table 6.1.1.4 (pp. 500-502)' 'Henke, Gullikson and Davis, At. Data and Nucl. Data Tables, 1993, 54, 2'

loop_
_geom_angle_atom_site_label_1
_geom_angle_atom_site_label_2
_geom_angle_atom_site_label_3
_geom_angle
C32 O2 C30 117.78(13)
C10 C5 C4 123.15(13)
C6 C5 C4 118.89(14)
C6 C5 C10 117.95(15)
C15 C16 C1 122.37(14)
C11 C16 C1 120.29(14)
C11 C16 C15 117.34(15)
C30 C31 C26 120.91(15)
C33 O3 C29 117.61(16)
C25 C26 C31 119.05(15)
C27 C26 C31 118.14(16)
C27 C26 C25 122.80(15)
C3 C4 C5 119.63(14)
C11 C4 C5 121.72(14)
C11 C4 C3 118.57(14)
C26 C25 O1 120.65(15)
C24 C25 O1 119.48(16)
C24 C25 C26 119.86(15)
C31 C30 O2 125.70(15)
C29 C30 O2 114.06(15)
C29 C30 C31 120.23(14)
C17 C2 C1 122.46(14)
C3 C2 C1 120.05(15)
C3 C2 C17 117.49(14)
C2 C1 C16 118.89(14)
C23 C1 C16 120.12(14)
C23 C1 C2 120.95(14)
C22 C17 C2 121.04(15)
C18 C17 C2 120.46(16)
C18 C17 C22 118.49(17)
C2 C3 C4 122.86(15)
C24 C23 C1 113.55(13)
C14 C15 C16 121.78(15)
C13 C14 C15 120.31(17)
C9 C10 C5 120.83(15)
C4 C11 C16 119.18(14)
C12 C11 C16 118.92(14)
C12 C11 C4 121.88(14)
C23 C24 C25 111.71(13)
C30 C29 O3 115.26(15)
C28 C29 O3 125.74(17)
C28 C29 C30 119.00(17)
C8 C9 C10 120.67(16)
C21 C22 C17 120.79(18)
C13 C12 C11 121.72(16)
C7 C6 C5 121.03(17)
C7 C8 C9 119.26(16)
C27 C28 C29 120.24(18)
C28 C27 C26 121.43(17)
C12 C13 C14 119.90(17)
C20 C21 C22 120.0(2)
C19 C18 C17 120.34(19)
C20 C19 C18 120.5(2)
C19 C20 C21 119.90(19)
C8 C7 C6 120.26(17)

loop_
_geom_bond_atom_site_label_1
_geom_bond_atom_site_label_2
_geom_bond_distance
O2 C30 1.3642(19)
O2 C32 1.413(2)
O1 C25 1.219(2)
C5 C4 1.496(2)
C5 C10 1.378(2)
C5 C6 1.384(2)
C16 C1 1.429(2)
C16 C15 1.425(2)
C16 C11 1.429(2)
C31 C26 1.405(2)
C31 C30 1.370(2)
O3 C29 1.355(2)
O3 C33 1.429(2)
C26 C25 1.482(2)
C26 C27 1.381(2)
C4 C3 1.364(2)
C4 C11 1.431(2)
C25 C24 1.522(2)
C30 C29 1.408(2)
C2 C1 1.381(2)
C2 C17 1.490(2)
C2 C3 1.415(2)
C1 C23 1.514(2)
C17 C22 1.387(2)
C17 C18 1.392(2)
C23 C24 1.541(2)
C15 C14 1.361(2)
C14 C13 1.399(3)
C10 C9 1.381(2)
C11 C12 1.409(2)
C29 C28 1.380(3)
C9 C8 1.370(3)
C22 C21 1.385(3)
C12 C13 1.362(2)
C6 C7 1.383(3)
C8 C7 1.368(3)
C28 C27 1.386(3)
C21 C20 1.374(3)
C18 C19 1.381(3)
C19 C20 1.375(3)
